data_7231495
loop_
_publ_author_name
'Kaczmarek, Malgorzata T.'
'Skrobanska, Monika'
'Zabiszak, Michal'
'Wa\/l\;esa-Chorab, Monika'
'Kubicki, Maciej'
'Jastrzab, Renata'

_publ_section_title
;
 Coordination properties of
 N,N&#x2032;-bis(5-methylsalicylidene)-2-hydroxy-1,3-propanediamine with
 d- and f-electron ions: crystal structure, stability in solution,
 spectroscopic and spectroelectrochemical studies
;
_journal_issue 54
_journal_name_full 'RSC Advances'
_journal_page_first 30994
_journal_paper_doi 10.1039/C8RA03565B
_journal_volume 8
_journal_year 2018
_chemical_formula_moiety 'C19 H22 N2 O3'
_chemical_formula_sum 'C19 H22 N2 O3'
_chemical_formula_weight 326.38
_space_group_crystal_system orthorhombic
_space_group_IT_number 56
_space_group_name_Hall '-P 2ab 2ac'
_space_group_name_H-M_alt 'P c c n'
_symmetry_space_group_name_Hall '-P 2ab 2ac'
_symmetry_space_group_name_H-M 'P c c n'
_atom_sites_solution_hydrogens mixed
_audit_creation_method SHELXL-2014/7
_audit_update_record
;
2017-08-21 deposited with the CCDC.
2018-08-20 downloaded from the CCDC.
;
_cell_angle_alpha 90
_cell_angle_beta 90
_cell_angle_gamma 90
_cell_formula_units_Z 8
_cell_length_a 9.396(2)
_cell_length_b 37.076(8)
_cell_length_c 9.9611(16)
_cell_measurement_reflns_used 948
_cell_measurement_temperature 295(2)
_cell_measurement_theta_max 21.5620
_cell_measurement_theta_min 3.6770
_cell_volume 3470.1(12)
_computing_cell_refinement 'CrysAlisPro 1.171.38.34a (Rigaku OD, 2015)'
_computing_data_collection 'CrysAlisPro 1.171.38.34a (Rigaku OD, 2015)'
_computing_data_reduction 'CrysAlisPro 1.171.38.34a (Rigaku OD, 2015)'
_computing_molecular_graphics 'Mercury (MacRae et al., 2009)'
_computing_publication_material 'SHELXL-2014/7 (Sheldrick, 2014)'
_computing_structure_refinement 'SHELXL-2014/7 (Sheldrick, 2014)'
_computing_structure_solution 'SHELXT-2014/7 (Sheldrick, 2014)'
_diffrn_ambient_temperature 295(2)
_diffrn_detector 'CCD plate'
_diffrn_detector_area_resol_mean 16.1544
_diffrn_detector_type Eos
_diffrn_measured_fraction_theta_full 0.999
_diffrn_measured_fraction_theta_max 0.999
_diffrn_measurement_device 'four-circle diffractometer'
_diffrn_measurement_device_type 'Xcalibur, Eos'
_diffrn_measurement_method '/w scan'
_diffrn_radiation_monochromator graphite
_diffrn_radiation_probe x-ray
_diffrn_radiation_type 'Mo K\a'
_diffrn_radiation_wavelength 0.71073
_diffrn_reflns_av_R_equivalents 0.0916
_diffrn_reflns_av_unetI/netI 0.1190
_diffrn_reflns_Laue_measured_fraction_full 0.999
_diffrn_reflns_Laue_measured_fraction_max 0.999
_diffrn_reflns_limit_h_max 11
_diffrn_reflns_limit_h_min -11
_diffrn_reflns_limit_k_max 42
_diffrn_reflns_limit_k_min -44
_diffrn_reflns_limit_l_max 11
_diffrn_reflns_limit_l_min -11
_diffrn_reflns_number 13285
_diffrn_reflns_point_group_measured_fraction_full 0.999
_diffrn_reflns_point_group_measured_fraction_max 0.999
_diffrn_reflns_theta_full 24.999
_diffrn_reflns_theta_max 24.999
_diffrn_reflns_theta_min 3.031
_diffrn_source 'fine-focus sealed X-ray tube'
_diffrn_source_type 'Enhance (Mo) X-ray Source'
_exptl_absorpt_coefficient_mu 0.085
_exptl_absorpt_correction_T_max 1.00000
_exptl_absorpt_correction_T_min 0.71676
_exptl_absorpt_correction_type multi-scan
_exptl_absorpt_process_details
;
CrysAlisPro 1.171.38.46 (Rigaku Oxford Diffraction, 2015)
Empirical absorption correction using spherical harmonics,
 implemented in SCALE3 ABSPACK scaling algorithm.
;
_exptl_crystal_colour pale-yellow
_exptl_crystal_density_diffrn 1.249
_exptl_crystal_description plate
_exptl_crystal_F_000 1392
_exptl_crystal_size_max 0.3
_exptl_crystal_size_mid 0.25
_exptl_crystal_size_min 0.08
_refine_diff_density_max 0.219
_refine_diff_density_min -0.213
_refine_diff_density_rms 0.044
_refine_ls_extinction_method none
_refine_ls_goodness_of_fit_ref 0.982
_refine_ls_hydrogen_treatment mixed
_refine_ls_matrix_type full
_refine_ls_number_parameters 228
_refine_ls_number_reflns 3049
_refine_ls_number_restraints 0
_refine_ls_restrained_S_all 0.982
_refine_ls_R_factor_all 0.2045
_refine_ls_R_factor_gt 0.0876
_refine_ls_shift/su_max 0.046
_refine_ls_shift/su_mean 0.011
_refine_ls_structure_factor_coef Fsqd
_refine_ls_weighting_details 'w=1/[\s^2^(Fo^2^)+(0.0785P)^2^] where P=(Fo^2^+2Fc^2^)/3'
_refine_ls_weighting_scheme calc
_refine_ls_wR_factor_gt 0.1727
_refine_ls_wR_factor_ref 0.2136
_reflns_Friedel_coverage 0.000
_reflns_number_gt 1318
_reflns_number_total 3049
_reflns_threshold_expression 'I > 2\s(I)'
_cod_data_source_file c8ra03565b2.cif
_cod_data_source_block L1
_cod_database_code 7231495
_shelx_shelxl_version_number 2014/7
_shelx_space_group_comment
;
The symmetry employed for this shelxl refinement is uniquely defined
by the following loop, which should always be used as a source of
symmetry information in preference to the above space-group names.
They are only intended as comments.
;

loop_
_space_group_symop_operation_xyz
'x, y, z'
'-x+1/2, -y+1/2, z'
'-x, y+1/2, -z+1/2'
'x+1/2, -y, -z+1/2'
'-x, -y, -z'
'x-1/2, y-1/2, -z'
'x, -y-1/2, z-1/2'
'-x-1/2, y, z-1/2'

loop_
_atom_site_label
_atom_site_type_symbol
_atom_site_fract_x
_atom_site_fract_y
_atom_site_fract_z
_atom_site_U_iso_or_equiv
_atom_site_adp_type
_atom_site_occupancy
_atom_site_site_symmetry_order
_atom_site_calc_flag
_atom_site_refinement_flags_posn
_atom_site_refinement_flags_adp
C1 C 0.1882(5) 0.48933(12) 0.6288(4) 0.0570(13) Uani 1 1 d . .
H1 H 0.1904 0.4862 0.5311 0.068 Uiso 1 1 calc R U
O1 O 0.3234(4) 0.48077(10) 0.6854(3) 0.0871(12) Uani 1 1 d . .
H1A H 0.3692 0.4686 0.6319 0.105 Uiso 1 1 calc R U
C2 C 0.1628(5) 0.52796(12) 0.6637(4) 0.0678(15) Uani 1 1 d . .
H2A H 0.0643 0.5341 0.6458 0.081 Uiso 1 1 calc R U
H2B H 0.1805 0.5316 0.7586 0.081 Uiso 1 1 calc R U
N3 N 0.2552(5) 0.55130(11) 0.5861(3) 0.0568(11) Uani 1 1 d . .
H3 H 0.351(6) 0.5419(14) 0.544(5) 0.12(2) Uiso 1 1 d . .
C4 C 0.2192(5) 0.58304(13) 0.5510(4) 0.0605(13) Uani 1 1 d . .
H4 H 0.1315 0.5921 0.5781 0.073 Uiso 1 1 calc R U
C5 C 0.3101(5) 0.60496(12) 0.4715(4) 0.0517(12) Uani 1 1 d . .
O6 O 0.4857(3) 0.55882(9) 0.4571(3) 0.0612(9) Uani 1 1 d . .
C6 C 0.4400(5) 0.59134(13) 0.4244(4) 0.0520(12) Uani 1 1 d . .
C7 C 0.5222(6) 0.61330(16) 0.3428(4) 0.0692(15) Uani 1 1 d . .
H7 H 0.6084 0.6049 0.3093 0.083 Uiso 1 1 calc R U
C8 C 0.4769(7) 0.64721(17) 0.3115(5) 0.0772(17) Uani 1 1 d . .
H8 H 0.5347 0.6615 0.2576 0.093 Uiso 1 1 calc R U
C9 C 0.3492(6) 0.66131(15) 0.3560(5) 0.0741(15) Uani 1 1 d . .
C91 C 0.3019(7) 0.69876(15) 0.3175(6) 0.117(2) Uani 1 1 d . .
H91A H 0.2647 0.6984 0.2277 0.175 Uiso 1 1 calc R U
H91B H 0.3816 0.7149 0.3218 0.175 Uiso 1 1 calc R U
H91C H 0.2293 0.7068 0.3784 0.175 Uiso 1 1 calc R U
C10 C 0.2675(5) 0.63951(13) 0.4364(5) 0.0679(14) Uani 1 1 d . .
H10 H 0.1810 0.6482 0.4683 0.081 Uiso 1 1 calc R U
C11 C 0.0775(5) 0.46538(12) 0.6895(4) 0.0650(14) Uani 1 1 d . .
H11A H 0.0833 0.4667 0.7866 0.078 Uiso 1 1 calc R U
H11B H -0.0163 0.4736 0.6627 0.078 Uiso 1 1 calc R U
N12 N 0.0973(4) 0.42861(10) 0.6469(3) 0.0566(11) Uani 1 1 d . .
C13 C 0.0840(5) 0.40341(12) 0.7325(4) 0.0538(12) Uani 1 1 d . .
H13 H 0.0650 0.4096 0.8212 0.065 Uiso 1 1 calc R U
C14 C 0.0967(5) 0.36602(11) 0.6993(4) 0.0493(12) Uani 1 1 d . .
O15 O 0.1538(4) 0.37956(10) 0.4711(3) 0.0713(11) Uani 1 1 d . .
H15 H 0.134(5) 0.4010(13) 0.509(4) 0.087(18) Uiso 1 1 d . .
C15 C 0.1302(5) 0.35541(13) 0.5684(4) 0.0531(12) Uani 1 1 d . .
C16 C 0.1399(5) 0.31950(14) 0.5397(4) 0.0694(15) Uani 1 1 d . .
H16 H 0.1632 0.3123 0.4530 0.083 Uiso 1 1 calc R U
C17 C 0.1161(5) 0.29395(13) 0.6357(5) 0.0696(15) Uani 1 1 d . .
H17 H 0.1239 0.2697 0.6132 0.083 Uiso 1 1 calc R U
C18 C 0.0804(5) 0.30351(13) 0.7666(4) 0.0626(14) Uani 1 1 d . .
C181 C 0.0510(6) 0.27548(13) 0.8718(5) 0.0912(18) Uani 1 1 d . .
H18A H 0.0868 0.2836 0.9568 0.137 Uiso 1 1 calc R U
H18B H 0.0973 0.2533 0.8475 0.137 Uiso 1 1 calc R U
H18C H -0.0497 0.2716 0.8783 0.137 Uiso 1 1 calc R U
C19 C 0.0729(5) 0.33972(12) 0.7953(4) 0.0600(13) Uani 1 1 d . .
H19 H 0.0511 0.3468 0.8825 0.072 Uiso 1 1 calc R U

loop_
_atom_site_aniso_label
_atom_site_aniso_U_11
_atom_site_aniso_U_22
_atom_site_aniso_U_33
_atom_site_aniso_U_23
_atom_site_aniso_U_13
_atom_site_aniso_U_12
C1 0.050(3) 0.062(3) 0.059(3) -0.003(2) 0.009(3) 0.007(3)
O1 0.084(3) 0.092(3) 0.086(3) -0.0271(19) 0.003(2) 0.010(2)
C2 0.078(4) 0.058(3) 0.068(3) 0.001(2) 0.024(3) 0.000(3)
N3 0.058(3) 0.054(3) 0.058(2) -0.0018(19) 0.014(2) -0.001(2)
C4 0.052(4) 0.057(3) 0.073(3) -0.004(3) 0.009(3) -0.002(3)
C5 0.043(3) 0.057(3) 0.056(3) 0.002(2) -0.001(2) 0.000(3)
O6 0.054(2) 0.076(2) 0.0541(17) -0.0075(16) 0.0022(16) 0.012(2)
C6 0.050(3) 0.071(3) 0.035(2) 0.000(2) -0.003(2) -0.006(3)
C7 0.054(4) 0.101(4) 0.053(3) 0.002(3) 0.003(3) -0.007(3)
C8 0.066(4) 0.107(5) 0.058(3) 0.022(3) -0.010(3) -0.025(4)
C9 0.058(4) 0.079(4) 0.086(4) 0.023(3) -0.017(3) -0.011(3)
C91 0.104(6) 0.096(5) 0.151(5) 0.059(4) -0.023(4) -0.014(4)
C10 0.046(3) 0.068(3) 0.090(3) 0.006(3) -0.006(3) -0.006(3)
C11 0.065(4) 0.056(3) 0.075(3) 0.003(2) 0.024(3) 0.006(3)
N12 0.060(3) 0.051(3) 0.059(2) 0.0017(19) 0.015(2) 0.001(2)
C13 0.053(3) 0.060(3) 0.048(3) -0.009(2) 0.013(2) 0.002(3)
C14 0.056(3) 0.053(3) 0.038(2) -0.007(2) 0.004(2) 0.001(3)
O15 0.102(3) 0.071(3) 0.0405(17) 0.0012(17) 0.0079(18) 0.002(2)
C15 0.054(3) 0.058(3) 0.047(3) -0.008(2) -0.007(2) -0.004(3)
C16 0.077(4) 0.078(4) 0.053(3) -0.018(3) -0.001(3) 0.005(3)
C17 0.083(4) 0.053(3) 0.073(3) -0.015(3) -0.012(3) 0.003(3)
C18 0.069(4) 0.057(4) 0.063(3) 0.004(2) -0.011(3) -0.002(3)
C181 0.115(5) 0.073(4) 0.086(3) 0.016(3) -0.001(4) -0.007(4)
C19 0.072(4) 0.063(3) 0.045(2) -0.002(2) 0.006(3) -0.003(3)

loop_
_atom_type_symbol
_atom_type_description
_atom_type_scat_dispersion_real
_atom_type_scat_dispersion_imag
_atom_type_scat_source
C C 0.0033 0.0016 'International Tables Vol C Tables 4.2.6.8 and 6.1.1.4'
H H 0.0000 0.0000 'International Tables Vol C Tables 4.2.6.8 and 6.1.1.4'
N N 0.0061 0.0033 'International Tables Vol C Tables 4.2.6.8 and 6.1.1.4'
O O 0.0106 0.0060 'International Tables Vol C Tables 4.2.6.8 and 6.1.1.4'

loop_
_geom_angle_atom_site_label_1
_geom_angle_atom_site_label_2
_geom_angle_atom_site_label_3
_geom_angle
O1 C1 C2 105.3(4)
O1 C1 C11 109.1(4)
C2 C1 C11 111.4(4)
O1 C1 H1 110.3
C2 C1 H1 110.3
C11 C1 H1 110.3
C1 O1 H1A 109.5
N3 C2 C1 110.7(4)
N3 C2 H2A 109.5
C1 C2 H2A 109.5
N3 C2 H2B 109.5
C1 C2 H2B 109.5
H2A C2 H2B 108.1
C4 N3 C2 122.7(4)
C4 N3 H3 115(3)
C2 N3 H3 122(3)
N3 C4 C5 121.5(5)
N3 C4 H4 119.2
C5 C4 H4 119.3
C10 C5 C6 120.0(5)
C10 C5 C4 119.7(5)
C6 C5 C4 120.3(4)
O6 C6 C7 120.0(5)
O6 C6 C5 122.0(4)
C7 C6 C5 118.0(5)
C8 C7 C6 120.1(5)
C8 C7 H7 119.9
C6 C7 H7 119.9
C7 C8 C9 123.1(5)
C7 C8 H8 118.4
C9 C8 H8 118.4
C10 C9 C8 116.8(5)
C10 C9 C91 121.7(6)
C8 C9 C91 121.5(6)
C9 C91 H91A 109.5
C9 C91 H91B 109.5
H91A C91 H91B 109.5
C9 C91 H91C 109.5
H91A C91 H91C 109.5
H91B C91 H91C 109.5
C9 C10 C5 122.0(5)
C9 C10 H10 119.0
C5 C10 H10 119.0
N12 C11 C1 110.7(4)
N12 C11 H11A 109.5
C1 C11 H11A 109.5
N12 C11 H11B 109.5
C1 C11 H11B 109.5
H11A C11 H11B 108.1
C13 N12 C11 119.0(4)
N12 C13 C14 123.3(4)
N12 C13 H13 118.4
C14 C13 H13 118.4
C19 C14 C15 118.9(4)
C19 C14 C13 120.6(4)
C15 C14 C13 120.5(4)
C15 O15 H15 104(3)
O15 C15 C16 119.3(4)
O15 C15 C14 121.6(4)
C16 C15 C14 119.0(4)
C17 C16 C15 121.3(4)
C17 C16 H16 119.3
C15 C16 H16 119.3
C16 C17 C18 121.3(4)
C16 C17 H17 119.4
C18 C17 H17 119.4
C19 C18 C17 117.1(4)
C19 C18 C181 121.4(4)
C17 C18 C181 121.5(5)
C18 C181 H18A 109.5
C18 C181 H18B 109.5
H18A C181 H18B 109.5
C18 C181 H18C 109.5
H18A C181 H18C 109.5
H18B C181 H18C 109.5
C18 C19 C14 122.4(4)
C18 C19 H19 118.8
C14 C19 H19 118.8

loop_
_geom_bond_atom_site_label_1
_geom_bond_atom_site_label_2
_geom_bond_distance
C1 O1 1.426(5)
C1 C2 1.493(6)
C1 C11 1.495(6)
C1 H1 0.9800
O1 H1A 0.8200
C2 N3 1.449(5)
C2 H2A 0.9700
C2 H2B 0.9700
N3 C4 1.273(5)
N3 H3 1.05(6)
C4 C5 1.420(6)
C4 H4 0.9300
C5 C10 1.387(6)
C5 C6 1.402(6)
O6 C6 1.320(5)
C6 C7 1.386(6)
C7 C8 1.364(6)
C7 H7 0.9300
C8 C9 1.381(7)
C8 H8 0.9300
C9 C10 1.373(6)
C9 C91 1.508(7)
C91 H91A 0.9600
C91 H91B 0.9600
C91 H91C 0.9600
C10 H10 0.9300
C11 N12 1.440(5)
C11 H11A 0.9700
C11 H11B 0.9700
N12 C13 1.271(5)
C13 C14 1.430(5)
C13 H13 0.9300
C14 C19 1.384(5)
C14 C15 1.398(5)
O15 C15 1.338(5)
O15 H15 0.90(5)
C15 C16 1.365(6)
C16 C17 1.365(6)
C16 H16 0.9300
C17 C18 1.392(6)
C17 H17 0.9300
C18 C19 1.375(6)
C18 C181 1.501(6)
C181 H18A 0.9600
C181 H18B 0.9600
C181 H18C 0.9600
C19 H19 0.9300

loop_
_geom_hbond_atom_site_label_D
_geom_hbond_atom_site_label_H
_geom_hbond_atom_site_label_A
_geom_hbond_distance_DH
_geom_hbond_distance_HA
_geom_hbond_distance_DA
_geom_hbond_angle_DHA
_geom_hbond_site_symmetry_A
O1 H1A O6 0.82 1.92 2.718(4) 164.8 5_666
N3 H3 O6 1.05(6) 1.66(6) 2.534(5) 137(4) .
O15 H15 N12 0.90(5) 1.74(5) 2.580(5) 153(4) .

loop_
_geom_torsion_atom_site_label_1
_geom_torsion_atom_site_label_2
_geom_torsion_atom_site_label_3
_geom_torsion_atom_site_label_4
_geom_torsion
O1 C1 C2 N3 71.7(5)
C11 C1 C2 N3 -170.1(4)
C1 C2 N3 C4 148.9(4)
C2 N3 C4 C5 -178.1(4)
N3 C4 C5 C10 -179.5(4)
N3 C4 C5 C6 2.9(7)
C10 C5 C6 O6 178.9(4)
C4 C5 C6 O6 -3.4(6)
C10 C5 C6 C7 -0.2(6)
C4 C5 C6 C7 177.5(4)
O6 C6 C7 C8 -178.5(4)
C5 C6 C7 C8 0.7(6)
C6 C7 C8 C9 -0.9(7)
C7 C8 C9 C10 0.7(8)
C7 C8 C9 C91 -179.1(5)
C8 C9 C10 C5 -0.1(7)
C91 C9 C10 C5 179.6(5)
C6 C5 C10 C9 -0.1(7)
C4 C5 C10 C9 -177.7(4)
O1 C1 C11 N12 -68.4(5)
C2 C1 C11 N12 175.8(4)
C1 C11 N12 C13 137.7(5)
C11 N12 C13 C14 177.8(4)
N12 C13 C14 C19 -176.2(5)
N12 C13 C14 C15 2.3(7)
C19 C14 C15 O15 179.8(4)
C13 C14 C15 O15 1.3(7)
C19 C14 C15 C16 -0.7(7)
C13 C14 C15 C16 -179.2(4)
O15 C15 C16 C17 -179.7(4)
C14 C15 C16 C17 0.7(8)
C15 C16 C17 C18 0.3(8)
C16 C17 C18 C19 -1.2(8)
C16 C17 C18 C181 178.7(5)
C17 C18 C19 C14 1.2(8)
C181 C18 C19 C14 -178.7(5)
C15 C14 C19 C18 -0.3(8)
C13 C14 C19 C18 178.2(5)
